data_4027888
loop_
_publ_author_name
'Elumalai Gopi'
'Irishi N. N. Namboothiri'

_publ_section_title
;
 Synthesis of Fused Bromofurans via Mg-Mediated Dibromocyclopropanation of
 Cycloalkanone-Derived Chalcones and Cloke-Wilson Rearrangement
;
_journal_name_full 'Journal of Organic Chemistry'
_journal_page_first 910
_journal_page_last 919
_journal_paper_doi 10.1021/jo3022988
_journal_volume 78
_journal_year 2013
_chemical_formula_moiety 'C20 H12 Br2 O'
_chemical_formula_sum 'C20 H12 Br2 O'
_chemical_formula_weight 428.12
_chemical_name_systematic
;
 ?
;
_space_group_IT_number 2
_symmetry_cell_setting triclinic
_symmetry_space_group_name_Hall '-P 1'
_symmetry_space_group_name_H-M 'P -1'
_atom_sites_solution_hydrogens geom
_atom_sites_solution_primary direct
_atom_sites_solution_secondary difmap
_audit_creation_method SHELXL-97
_cell_angle_alpha 97.749(3)
_cell_angle_beta 117.692(2)
_cell_angle_gamma 92.803(3)
_cell_formula_units_Z 4
_cell_length_a 11.7848(4)
_cell_length_b 12.5578(8)
_cell_length_c 12.5773(4)
_cell_measurement_reflns_used 8087
_cell_measurement_temperature 293(2)
_cell_measurement_theta_max 28.45
_cell_measurement_theta_min 1.65
_cell_volume 1619.82(13)
_computing_cell_refinement APEX2
_computing_data_collection 'APEX2 (Bruker, 2008)'
_computing_data_reduction 'SAINT (Bruker, 2008)'
_computing_molecular_graphics 'ORTEP3 (Farrugia, 1997)'
_computing_publication_material 'SHELXL97 and PLATON (Spek, 2009)'
_computing_structure_refinement 'SHELXL-97 (Sheldrick, 2008)'
_computing_structure_solution 'SHELXS97 (Sheldrick, 2008)'
_diffrn_ambient_temperature 293(2)
_diffrn_measured_fraction_theta_full 0.988
_diffrn_measured_fraction_theta_max 0.988
_diffrn_measurement_device_type 'Bruker SMART APEXII area-detector diffractometer'
_diffrn_measurement_method '\w and \f scans'
_diffrn_radiation_monochromator graphite
_diffrn_radiation_source 'fine-focus sealed tube'
_diffrn_radiation_type MoK\a
_diffrn_radiation_wavelength 0.71073
_diffrn_reflns_av_R_equivalents 0.0618
_diffrn_reflns_av_sigmaI/netI 0.0653
_diffrn_reflns_limit_h_max 15
_diffrn_reflns_limit_h_min -15
_diffrn_reflns_limit_k_max 16
_diffrn_reflns_limit_k_min -16
_diffrn_reflns_limit_l_max 16
_diffrn_reflns_limit_l_min -16
_diffrn_reflns_number 27307
_diffrn_reflns_theta_full 28.45
_diffrn_reflns_theta_max 28.45
_diffrn_reflns_theta_min 1.65
_exptl_absorpt_coefficient_mu 5.005
_exptl_absorpt_correction_type none
_exptl_crystal_colour Colourless
_exptl_crystal_density_diffrn 1.756
_exptl_crystal_description Block
_exptl_crystal_F_000 840
_exptl_crystal_size_max 0.20
_exptl_crystal_size_mid 0.20
_exptl_crystal_size_min 0.20
_refine_diff_density_max 0.806
_refine_diff_density_min -0.702
_refine_diff_density_rms 0.072
_refine_ls_extinction_method none
_refine_ls_goodness_of_fit_ref 1.013
_refine_ls_hydrogen_treatment mixed
_refine_ls_matrix_type full
_refine_ls_number_parameters 423
_refine_ls_number_reflns 8087
_refine_ls_number_restraints 0
_refine_ls_restrained_S_all 1.013
_refine_ls_R_factor_all 0.0768
_refine_ls_R_factor_gt 0.0375
_refine_ls_shift/su_max 0.001
_refine_ls_shift/su_mean 0.000
_refine_ls_structure_factor_coef Fsqd
_refine_ls_weighting_details 'calc w=1/[\s^2^(Fo^2^)+(0.0301P)^2^+0.1412P] where P=(Fo^2^+2Fc^2^)/3'
_refine_ls_weighting_scheme calc
_refine_ls_wR_factor_gt 0.0801
_refine_ls_wR_factor_ref 0.0925
_reflns_number_gt 5156
_reflns_number_total 8087
_reflns_threshold_expression >2sigma(I)
_cod_data_source_file jo3022988_si_002.cif
_cod_data_source_block fin
_cod_database_code 4027888

loop_
_symmetry_equiv_pos_as_xyz
'x, y, z'
'-x, -y, -z'

loop_
_atom_site_label
_atom_site_type_symbol
_atom_site_fract_x
_atom_site_fract_y
_atom_site_fract_z
_atom_site_U_iso_or_equiv
_atom_site_adp_type
_atom_site_occupancy
_atom_site_symmetry_multiplicity
_atom_site_calc_flag
_atom_site_refinement_flags
Br1' Br 0.88711(3) 0.25063(3) 1.83331(3) 0.05291(11) Uani 1 1 d .
Br2' Br 0.78247(3) 0.37391(2) 1.61242(3) 0.05374(11) Uani 1 1 d .
Br1 Br 0.54228(3) 0.44339(3) 1.17633(3) 0.05900(12) Uani 1 1 d .
Br2 Br 0.44377(4) 0.40936(3) 1.36293(3) 0.06781(13) Uani 1 1 d .
C15' C 0.4626(4) -0.1115(3) 1.3027(4) 0.0715(12) Uani 1 1 d .
H15' H 0.3893 -0.1419 1.2303 0.086 Uiso 1 1 calc R
O1' O 0.8770(3) 0.01239(18) 1.7155(2) 0.0611(7) Uani 1 1 d .
C19' C 0.6351(3) 0.0294(2) 1.4243(3) 0.0418(7) Uani 1 1 d .
O1 O 0.1683(3) 0.27369(19) 1.1995(2) 0.0644(7) Uani 1 1 d .
C19 C 0.2402(3) 0.1694(2) 0.9699(2) 0.0324(6) Uani 1 1 d .
C18' C 0.6807(3) -0.0269(2) 1.5224(3) 0.0467(8) Uani 1 1 d .
C4 C 0.2487(3) 0.5339(2) 1.0364(3) 0.0394(7) Uani 1 1 d .
C10' C 0.7119(3) 0.1291(2) 1.4495(3) 0.0398(7) Uani 1 1 d .
C10 C 0.2838(3) 0.2798(2) 0.9840(2) 0.0347(6) Uani 1 1 d .
C18 C 0.1985(3) 0.1486(2) 1.0531(2) 0.0361(7) Uani 1 1 d .
C4' C 1.0083(3) 0.2507(2) 1.5638(2) 0.0354(7) Uani 1 1 d .
C13 C 0.2740(3) 0.1232(3) 0.7981(3) 0.0464(8) Uani 1 1 d .
H13 H 0.2728 0.0727 0.7361 0.056 Uiso 1 1 calc R
C5' C 1.0102(3) 0.1871(3) 1.4666(3) 0.0460(8) Uani 1 1 d .
H5' H 0.9701 0.1160 1.4406 0.055 Uiso 1 1 calc R
C14' C 0.5267(3) -0.0107(3) 1.3106(3) 0.0552(9) Uani 1 1 d .
C2' C 0.8164(3) 0.1423(2) 1.5789(2) 0.0359(7) Uani 1 1 d .
C11 C 0.3190(3) 0.3097(2) 0.9026(3) 0.0431(7) Uani 1 1 d .
H11 H 0.3470 0.3818 0.9083 0.052 Uiso 1 1 calc R
C20' C 0.8007(3) 0.0371(2) 1.6212(3) 0.0436(7) Uani 1 1 d .
C1' C 0.8592(3) 0.2487(2) 1.6698(2) 0.0362(7) Uani 1 1 d .
C9' C 1.0673(3) 0.3557(2) 1.6003(3) 0.0477(8) Uani 1 1 d .
H9' H 1.0663 0.3993 1.6657 0.057 Uiso 1 1 calc R
C3 C 0.2695(3) 0.4578(2) 1.1225(3) 0.0402(7) Uani 1 1 d .
C12 C 0.3123(3) 0.2289(3) 0.8087(3) 0.0486(8) Uani 1 1 d .
H12 H 0.3352 0.2496 0.7522 0.058 Uiso 1 1 calc R
C20 C 0.2091(3) 0.2534(2) 1.1282(3) 0.0419(7) Uani 1 1 d .
C2 C 0.2788(3) 0.3374(2) 1.0934(2) 0.0367(7) Uani 1 1 d .
C17 C 0.1545(3) 0.0451(2) 1.0513(3) 0.0454(8) Uani 1 1 d .
H17 H 0.1268 0.0302 1.1066 0.055 Uiso 1 1 calc R
C14 C 0.2358(3) 0.0884(2) 0.8799(2) 0.0386(7) Uani 1 1 d .
C9 C 0.3340(3) 0.6255(2) 1.0651(3) 0.0511(8) Uani 1 1 d .
H9 H 0.4097 0.6396 1.1394 0.061 Uiso 1 1 calc R
C8' C 1.1280(4) 0.3973(3) 1.5412(3) 0.0557(9) Uani 1 1 d .
H8' H 1.1675 0.4686 1.5666 0.067 Uiso 1 1 calc R
C7' C 1.1298(3) 0.3329(3) 1.4441(3) 0.0550(9) Uani 1 1 d .
H7' H 1.1706 0.3607 1.4040 0.066 Uiso 1 1 calc R
C15 C 0.1910(3) -0.0171(2) 0.8806(3) 0.0504(9) Uani 1 1 d .
H15 H 0.1876 -0.0742 0.8234 0.060 Uiso 1 1 calc R
C11' C 0.6808(3) 0.1880(3) 1.3572(3) 0.0488(8) Uani 1 1 d .
H11' H 0.7299 0.2534 1.3702 0.059 Uiso 1 1 calc R
C7 C 0.1968(4) 0.6781(3) 0.8761(3) 0.0651(11) Uani 1 1 d .
H7 H 0.1807 0.7258 0.8216 0.078 Uiso 1 1 calc R
C5 C 0.1343(3) 0.5169(3) 0.9272(3) 0.0563(9) Uani 1 1 d .
H5 H 0.0745 0.4567 0.9077 0.068 Uiso 1 1 calc R
C8 C 0.3078(4) 0.6963(3) 0.9845(3) 0.0581(10) Uani 1 1 d .
H8 H 0.3666 0.7572 1.0043 0.070 Uiso 1 1 calc R
C3' C 0.9531(3) 0.2027(2) 1.6348(3) 0.0362(7) Uani 1 1 d .
C13' C 0.4984(3) 0.0530(3) 1.2193(3) 0.0642(11) Uani 1 1 d .
H13' H 0.4279 0.0300 1.1423 0.077 Uiso 1 1 calc R
C17' C 0.6162(4) -0.1252(3) 1.5102(4) 0.0631(10) Uani 1 1 d .
H17' H 0.6447 -0.1643 1.5737 0.076 Uiso 1 1 calc R
C6' C 1.0718(3) 0.2287(3) 1.4073(3) 0.0532(9) Uani 1 1 d .
H6' H 1.0735 0.1851 1.3422 0.064 Uiso 1 1 calc R
C16 C 0.1524(3) -0.0375(3) 0.9637(3) 0.0533(9) Uani 1 1 d .
H16 H 0.1238 -0.1084 0.9620 0.064 Uiso 1 1 calc R
C12' C 0.5735(4) 0.1477(3) 1.2430(3) 0.0624(10) Uani 1 1 d .
H12' H 0.5529 0.1877 1.1808 0.075 Uiso 1 1 calc R
C6 C 0.1086(4) 0.5890(3) 0.8471(3) 0.0694(12) Uani 1 1 d .
H6 H 0.0318 0.5772 0.7739 0.083 Uiso 1 1 calc R
C16' C 0.5050(4) -0.1648(3) 1.3979(5) 0.0790(13) Uani 1 1 d .
H16' H 0.4588 -0.2306 1.3889 0.095 Uiso 1 1 calc R
C1 C 0.3922(3) 0.4153(2) 1.1954(2) 0.0416(7) Uani 1 1 d .
H3 H 0.225(3) 0.468(2) 1.164(2) 0.035(8) Uiso 1 1 d .
H3' H 1.008(3) 0.167(2) 1.697(3) 0.042(8) Uiso 1 1 d .

loop_
_atom_site_aniso_label
_atom_site_aniso_U_11
_atom_site_aniso_U_22
_atom_site_aniso_U_33
_atom_site_aniso_U_23
_atom_site_aniso_U_13
_atom_site_aniso_U_12
Br1' 0.0559(2) 0.0660(2) 0.03951(18) 0.00022(15) 0.02843(16) -0.00434(17)
Br2' 0.0550(2) 0.04247(18) 0.0626(2) 0.00830(15) 0.02674(18) 0.01286(15)
Br1 0.0455(2) 0.0575(2) 0.0693(2) 0.01277(17) 0.02338(18) 0.00415(16)
Br2 0.0866(3) 0.0737(3) 0.03202(18) 0.00909(16) 0.01847(19) 0.0179(2)
C15' 0.048(2) 0.073(3) 0.085(3) -0.026(2) 0.037(2) -0.012(2)
O1' 0.0811(19) 0.0548(14) 0.0492(14) 0.0243(11) 0.0284(13) 0.0121(13)
C19' 0.0383(18) 0.0455(17) 0.0461(18) -0.0046(14) 0.0270(15) 0.0047(14)
O1 0.097(2) 0.0629(15) 0.0661(15) 0.0120(12) 0.0659(16) 0.0115(14)
C19 0.0297(15) 0.0386(15) 0.0309(14) 0.0084(12) 0.0151(12) 0.0096(12)
C18' 0.053(2) 0.0421(17) 0.056(2) 0.0006(15) 0.0376(18) 0.0019(15)
C4 0.0487(19) 0.0342(15) 0.0368(16) 0.0007(12) 0.0227(15) 0.0096(14)
C10' 0.0359(17) 0.0454(17) 0.0350(15) 0.0044(13) 0.0148(14) 0.0078(14)
C10 0.0380(17) 0.0389(16) 0.0319(15) 0.0087(12) 0.0196(13) 0.0081(13)
C18 0.0346(17) 0.0412(16) 0.0333(15) 0.0114(12) 0.0154(13) 0.0061(13)
C4' 0.0340(16) 0.0463(17) 0.0287(14) 0.0106(13) 0.0157(13) 0.0091(13)
C13 0.048(2) 0.0534(19) 0.0368(16) -0.0009(14) 0.0210(15) 0.0133(16)
C5' 0.050(2) 0.0479(18) 0.0420(17) 0.0065(14) 0.0238(16) 0.0088(15)
C14' 0.0339(18) 0.062(2) 0.063(2) -0.0179(18) 0.0252(17) 0.0044(16)
C2' 0.0342(16) 0.0382(15) 0.0353(15) 0.0078(12) 0.0164(13) 0.0041(13)
C11 0.049(2) 0.0437(17) 0.0448(17) 0.0113(14) 0.0288(16) 0.0057(15)
C20' 0.053(2) 0.0461(18) 0.0453(18) 0.0101(15) 0.0339(17) 0.0094(15)
C1' 0.0395(17) 0.0385(15) 0.0330(15) 0.0089(12) 0.0184(13) 0.0066(13)
C9' 0.052(2) 0.0495(19) 0.0415(17) 0.0017(14) 0.0249(16) -0.0019(16)
C3 0.048(2) 0.0419(17) 0.0341(16) 0.0027(13) 0.0227(15) 0.0085(14)
C12 0.055(2) 0.068(2) 0.0392(17) 0.0132(15) 0.0344(16) 0.0124(17)
C20 0.0454(19) 0.0502(18) 0.0383(16) 0.0132(14) 0.0247(15) 0.0114(15)
C2 0.0461(18) 0.0364(15) 0.0348(15) 0.0064(12) 0.0251(14) 0.0066(13)
C17 0.0386(18) 0.0519(19) 0.0497(19) 0.0186(15) 0.0219(16) 0.0045(15)
C14 0.0342(17) 0.0444(17) 0.0316(15) 0.0038(13) 0.0113(13) 0.0112(13)
C9 0.057(2) 0.0384(17) 0.0524(19) 0.0022(15) 0.0233(17) 0.0058(16)
C8' 0.061(2) 0.051(2) 0.060(2) 0.0128(17) 0.0332(19) -0.0035(17)
C7' 0.055(2) 0.073(2) 0.051(2) 0.0241(18) 0.0335(18) 0.0110(19)
C15 0.051(2) 0.0396(18) 0.0485(19) -0.0048(14) 0.0164(17) 0.0074(15)
C11' 0.047(2) 0.0495(19) 0.0411(17) 0.0102(15) 0.0123(16) 0.0122(16)
C7 0.099(3) 0.048(2) 0.057(2) 0.0235(18) 0.039(2) 0.028(2)
C5 0.056(2) 0.0413(18) 0.053(2) 0.0055(15) 0.0120(18) 0.0031(16)
C8 0.072(3) 0.0360(18) 0.076(3) 0.0105(17) 0.043(2) 0.0068(17)
C3' 0.0317(16) 0.0423(16) 0.0338(15) 0.0107(13) 0.0135(13) 0.0090(13)
C13' 0.041(2) 0.083(3) 0.045(2) -0.0076(19) 0.0047(17) 0.018(2)
C17' 0.077(3) 0.048(2) 0.086(3) 0.0032(19) 0.060(2) -0.001(2)
C6' 0.060(2) 0.068(2) 0.0445(18) 0.0106(17) 0.0339(18) 0.0158(19)
C16 0.049(2) 0.0396(17) 0.063(2) 0.0099(16) 0.0201(18) 0.0009(15)
C12' 0.059(2) 0.074(3) 0.043(2) 0.0141(18) 0.0125(18) 0.025(2)
C6 0.084(3) 0.049(2) 0.049(2) 0.0088(17) 0.009(2) 0.015(2)
C16' 0.078(3) 0.052(2) 0.120(4) -0.026(2) 0.072(3) -0.025(2)
C1 0.051(2) 0.0435(17) 0.0337(15) 0.0058(13) 0.0227(15) 0.0080(15)

loop_
_atom_type_symbol
_atom_type_description
_atom_type_scat_dispersion_real
_atom_type_scat_dispersion_imag
_atom_type_scat_source
C C 0.0033 0.0016 'International Tables Vol C Tables 4.2.6.8 and 6.1.1.4'
H H 0.0000 0.0000 'International Tables Vol C Tables 4.2.6.8 and 6.1.1.4'
O O 0.0106 0.0060 'International Tables Vol C Tables 4.2.6.8 and 6.1.1.4'
Br Br -0.2901 2.4595 'International Tables Vol C Tables 4.2.6.8 and 6.1.1.4'

loop_
_geom_angle_atom_site_label_1
_geom_angle_atom_site_label_2
_geom_angle_atom_site_label_3
_geom_angle
C16' C15' C14' 121.6(4)
C16' C15' H15' 119.2
C14' C15' H15' 119.2
C18' C19' C14' 123.5(3)
C18' C19' C10' 113.3(3)
C14' C19' C10' 123.1(3)
C18 C19 C14 122.5(3)
C18 C19 C10 113.6(2)
C14 C19 C10 123.9(3)
C17' C18' C19' 119.5(3)
C17' C18' C20' 133.0(3)
C19' C18' C20' 107.4(3)
C9 C4 C5 118.8(3)
C9 C4 C3 122.4(3)
C5 C4 C3 118.6(3)
C11' C10' C19' 118.3(3)
C11' C10' C2' 135.0(3)
C19' C10' C2' 106.6(2)
C11 C10 C19 118.2(3)
C11 C10 C2 135.2(3)
C19 C10 C2 106.6(2)
C17 C18 C19 120.3(3)
C17 C18 C20 132.2(3)
C19 C18 C20 107.5(2)
C9' C4' C5' 119.0(3)
C9' C4' C3' 120.6(3)
C5' C4' C3' 120.2(3)
C12 C13 C14 120.7(3)
C12 C13 H13 119.7
C14 C13 H13 119.7
C4' C5' C6' 120.3(3)
C4' C5' H5' 119.8
C6' C5' H5' 119.8
C19' C14' C15' 115.0(4)
C19' C14' C13' 116.3(3)
C15' C14' C13' 128.7(4)
C10' C2' C20' 105.7(2)
C10' C2' C1' 123.6(2)
C20' C2' C1' 118.9(2)
C10' C2' C3' 127.4(3)
C20' C2' C3' 117.6(2)
C1' C2' C3' 57.96(18)
C10 C11 C12 118.8(3)
C10 C11 H11 120.6
C12 C11 H11 120.6
O1' C20' C18' 128.6(3)
O1' C20' C2' 124.7(3)
C18' C20' C2' 106.6(3)
C3' C1' C2' 61.21(19)
C3' C1' Br2' 121.5(2)
C2' C1' Br2' 118.16(18)
C3' C1' Br1' 118.9(2)
C2' C1' Br1' 120.63(19)
Br2' C1' Br1' 109.53(14)
C4' C9' C8' 120.8(3)
C4' C9' H9' 119.6
C8' C9' H9' 119.6
C1 C3 C4 126.1(3)
C1 C3 C2 60.9(2)
C4 C3 C2 123.7(2)
C1 C3 H3 111.3(18)
C4 C3 H3 113.5(18)
C2 C3 H3 111.1(17)
C13 C12 C11 122.6(3)
C13 C12 H12 118.7
C11 C12 H12 118.7
O1 C20 C18 129.0(3)
O1 C20 C2 124.9(3)
C18 C20 C2 106.0(2)
C10 C2 C1 122.5(3)
C10 C2 C3 127.1(2)
C1 C2 C3 57.98(19)
C10 C2 C20 105.3(2)
C1 C2 C20 118.5(2)
C3 C2 C20 119.7(3)
C18 C17 C16 118.0(3)
C18 C17 H17 121.0
C16 C17 H17 121.0
C19 C14 C15 115.9(3)
C19 C14 C13 115.9(3)
C15 C14 C13 128.2(3)
C8 C9 C4 120.4(3)
C8 C9 H9 119.8
C4 C9 H9 119.8
C9' C8' C7' 119.8(3)
C9' C8' H8' 120.1
C7' C8' H8' 120.1
C6' C7' C8' 119.9(3)
C6' C7' H7' 120.0
C8' C7' H7' 120.0
C16 C15 C14 121.3(3)
C16 C15 H15 119.3
C14 C15 H15 119.3
C10' C11' C12' 118.8(3)
C10' C11' H11' 120.6
C12' C11' H11' 120.6
C8 C7 C6 119.9(3)
C8 C7 H7 120.1
C6 C7 H7 120.1
C6 C5 C4 120.3(3)
C6 C5 H5 119.9
C4 C5 H5 119.9
C7 C8 C9 120.8(3)
C7 C8 H8 119.6
C9 C8 H8 119.6
C1' C3' C4' 126.3(2)
C1' C3' C2' 60.83(19)
C4' C3' C2' 124.5(2)
C1' C3' H3' 108.3(18)
C4' C3' H3' 117.1(19)
C2' C3' H3' 107.2(18)
C12' C13' C14' 120.5(3)
C12' C13' H13' 119.8
C14' C13' H13' 119.8
C18' C17' C16' 117.5(4)
C18' C17' H17' 121.2
C16' C17' H17' 121.2
C7' C6' C5' 120.2(3)
C7' C6' H6' 119.9
C5' C6' H6' 119.9
C15 C16 C17 121.9(3)
C15 C16 H16 119.0
C17 C16 H16 119.0
C13' C12' C11' 123.0(3)
C13' C12' H12' 118.5
C11' C12' H12' 118.5
C7 C6 C5 119.9(3)
C7 C6 H6 120.1
C5 C6 H6 120.1
C15' C16' C17' 122.9(4)
C15' C16' H16' 118.6
C17' C16' H16' 118.6
C3 C1 C2 61.07(19)
C3 C1 Br1 122.4(2)
C2 C1 Br1 117.7(2)
C3 C1 Br2 118.6(2)
C2 C1 Br2 120.5(2)
Br1 C1 Br2 109.58(15)

loop_
_geom_bond_atom_site_label_1
_geom_bond_atom_site_label_2
_geom_bond_distance
Br1' C1' 1.922(3)
Br2' C1' 1.910(3)
Br1 C1 1.915(3)
Br2 C1 1.916(3)
C15' C16' 1.351(6)
C15' C14' 1.409(5)
C15' H15' 0.9300
O1' C20' 1.203(4)
C19' C18' 1.403(4)
C19' C14' 1.406(4)
C19' C10' 1.415(4)
O1 C20 1.204(3)
C19 C18 1.395(4)
C19 C14 1.396(4)
C19 C10 1.413(4)
C18' C17' 1.369(4)
C18' C20' 1.475(5)
C4 C9 1.379(4)
C4 C5 1.386(4)
C4 C3 1.485(4)
C10' C11' 1.375(4)
C10' C2' 1.496(4)
C10 C11 1.359(4)
C10 C2 1.493(4)
C18 C17 1.368(4)
C18 C20 1.477(4)
C4' C9' 1.372(4)
C4' C5' 1.377(4)
C4' C3' 1.494(4)
C13 C12 1.350(4)
C13 C14 1.409(4)
C13 H13 0.9300
C5' C6' 1.388(4)
C5' H5' 0.9300
C14' C13' 1.410(5)
C2' C20' 1.523(4)
C2' C1' 1.527(4)
C2' C3' 1.533(4)
C11 C12 1.419(4)
C11 H11 0.9300
C1' C3' 1.483(4)
C9' C8' 1.379(4)
C9' H9' 0.9300
C3 C1 1.481(4)
C3 C2 1.529(4)
C3 H3 0.90(3)
C12 H12 0.9300
C20 C2 1.534(4)
C2 C1 1.527(4)
C17 C16 1.397(4)
C17 H17 0.9300
C14 C15 1.405(4)
C9 C8 1.375(5)
C9 H9 0.9300
C8' C7' 1.380(5)
C8' H8' 0.9300
C7' C6' 1.359(5)
C7' H7' 0.9300
C15 C16 1.367(5)
C15 H15 0.9300
C11' C12' 1.404(5)
C11' H11' 0.9300
C7 C8 1.361(5)
C7 C6 1.375(5)
C7 H7 0.9300
C5 C6 1.384(4)
C5 H5 0.9300
C8 H8 0.9300
C3' H3' 0.94(3)
C13' C12' 1.357(5)
C13' H13' 0.9300
C17' C16' 1.410(6)
C17' H17' 0.9300
C6' H6' 0.9300
C16 H16 0.9300
C12' H12' 0.9300
C6 H6 0.9300
C16' H16' 0.9300

loop_
_geom_torsion_atom_site_label_1
_geom_torsion_atom_site_label_2
_geom_torsion_atom_site_label_3
_geom_torsion_atom_site_label_4
_geom_torsion
C14' C19' C18' C17' -1.7(5)
C10' C19' C18' C17' -179.4(3)
C14' C19' C18' C20' 175.7(3)
C10' C19' C18' C20' -2.1(4)
C18' C19' C10' C11' 176.1(3)
C14' C19' C10' C11' -1.7(5)
C18' C19' C10' C2' -2.3(4)
C14' C19' C10' C2' 179.9(3)
C18 C19 C10 C11 -176.0(3)
C14 C19 C10 C11 2.5(4)
C18 C19 C10 C2 4.1(3)
C14 C19 C10 C2 -177.3(3)
C14 C19 C18 C17 2.0(4)
C10 C19 C18 C17 -179.4(3)
C14 C19 C18 C20 -176.2(3)
C10 C19 C18 C20 2.3(3)
C9' C4' C5' C6' 0.5(5)
C3' C4' C5' C6' -174.2(3)
C18' C19' C14' C15' 2.3(5)
C10' C19' C14' C15' 179.8(3)
C18' C19' C14' C13' -176.2(3)
C10' C19' C14' C13' 1.4(5)
C16' C15' C14' C19' -1.0(5)
C16' C15' C14' C13' 177.3(4)
C11' C10' C2' C20' -172.5(3)
C19' C10' C2' C20' 5.4(3)
C11' C10' C2' C1' 45.5(5)
C19' C10' C2' C1' -136.6(3)
C11' C10' C2' C3' -27.4(5)
C19' C10' C2' C3' 150.5(3)
C19 C10 C11 C12 -0.9(4)
C2 C10 C11 C12 178.9(3)
C17' C18' C20' O1' 5.5(6)
C19' C18' C20' O1' -171.4(3)
C17' C18' C20' C2' -177.7(3)
C19' C18' C20' C2' 5.4(3)
C10' C2' C20' O1' 170.3(3)
C1' C2' C20' O1' -45.5(4)
C3' C2' C20' O1' 21.2(4)
C10' C2' C20' C18' -6.6(3)
C1' C2' C20' C18' 137.6(3)
C3' C2' C20' C18' -155.7(3)
C10' C2' C1' C3' -116.3(3)
C20' C2' C1' C3' 106.2(3)
C10' C2' C1' Br2' -3.9(4)
C20' C2' C1' Br2' -141.4(2)
C3' C2' C1' Br2' 112.4(2)
C10' C2' C1' Br1' 135.3(3)
C20' C2' C1' Br1' -2.1(4)
C3' C2' C1' Br1' -108.3(2)
C5' C4' C9' C8' -0.1(5)
C3' C4' C9' C8' 174.5(3)
C9 C4 C3 C1 -45.6(4)
C5 C4 C3 C1 139.8(3)
C9 C4 C3 C2 -121.9(3)
C5 C4 C3 C2 63.4(4)
C14 C13 C12 C11 1.4(5)
C10 C11 C12 C13 -1.0(5)
C17 C18 C20 O1 -8.3(6)
C19 C18 C20 O1 169.6(3)
C17 C18 C20 C2 174.5(3)
C19 C18 C20 C2 -7.6(3)
C11 C10 C2 C1 -48.8(5)
C19 C10 C2 C1 131.0(3)
C11 C10 C2 C3 23.3(6)
C19 C10 C2 C3 -156.8(3)
C11 C10 C2 C20 171.7(3)
C19 C10 C2 C20 -8.5(3)
C1 C3 C2 C10 -108.8(3)
C4 C3 C2 C10 7.3(5)
C4 C3 C2 C1 116.1(4)
C1 C3 C2 C20 106.9(3)
C4 C3 C2 C20 -137.0(3)
O1 C20 C2 C10 -167.5(3)
C18 C20 C2 C10 9.8(3)
O1 C20 C2 C1 51.0(4)
C18 C20 C2 C1 -131.6(3)
O1 C20 C2 C3 -16.3(5)
C18 C20 C2 C3 161.0(2)
C19 C18 C17 C16 -0.3(4)
C20 C18 C17 C16 177.4(3)
C18 C19 C14 C15 -2.3(4)
C10 C19 C14 C15 179.3(3)
C18 C19 C14 C13 176.3(3)
C10 C19 C14 C13 -2.1(4)
C12 C13 C14 C19 0.1(4)
C12 C13 C14 C15 178.5(3)
C5 C4 C9 C8 -2.4(5)
C3 C4 C9 C8 -177.1(3)
C4' C9' C8' C7' -0.1(5)
C9' C8' C7' C6' 0.0(5)
C19 C14 C15 C16 1.1(5)
C13 C14 C15 C16 -177.3(3)
C19' C10' C11' C12' 0.9(5)
C2' C10' C11' C12' 178.6(3)
C9 C4 C5 C6 2.0(5)
C3 C4 C5 C6 176.9(3)
C6 C7 C8 C9 1.0(6)
C4 C9 C8 C7 0.9(5)
C2' C1' C3' C4' 113.2(3)
Br2' C1' C3' C4' 6.1(4)
Br1' C1' C3' C4' -135.6(2)
Br2' C1' C3' C2' -107.2(2)
Br1' C1' C3' C2' 111.2(2)
C9' C4' C3' C1' 53.5(4)
C5' C4' C3' C1' -131.9(3)
C9' C4' C3' C2' 130.2(3)
C5' C4' C3' C2' -55.2(4)
C10' C2' C3' C1' 110.1(3)
C20' C2' C3' C1' -108.4(3)
C10' C2' C3' C4' -5.9(4)
C20' C2' C3' C4' 135.6(3)
C1' C2' C3' C4' -116.0(3)
C19' C14' C13' C12' -0.3(5)
C15' C14' C13' C12' -178.4(4)
C19' C18' C17' C16' -0.3(5)
C20' C18' C17' C16' -176.9(3)
C8' C7' C6' C5' 0.3(5)
C4' C5' C6' C7' -0.6(5)
C14 C15 C16 C17 0.5(5)
C18 C17 C16 C15 -0.9(5)
C14' C13' C12' C11' -0.5(6)
C10' C11' C12' C13' 0.2(6)
C8 C7 C6 C5 -1.4(6)
C4 C5 C6 C7 -0.2(6)
C14' C15' C16' C17' -0.9(6)
C18' C17' C16' C15' 1.6(6)
C4 C3 C1 C2 -112.3(3)
C4 C3 C1 Br1 -6.2(4)
C2 C3 C1 Br1 106.1(2)
C4 C3 C1 Br2 136.6(3)
C2 C3 C1 Br2 -111.0(2)
C10 C2 C1 C3 116.4(3)
C20 C2 C1 C3 -109.0(3)
C10 C2 C1 Br1 2.8(3)
C3 C2 C1 Br1 -113.6(3)
C20 C2 C1 Br1 137.4(2)
C10 C2 C1 Br2 -135.6(2)
C3 C2 C1 Br2 108.0(3)
C20 C2 C1 Br2 -1.0(4)
